data_7225973
loop_
_publ_author_name
'Wang, Duo-Zhi'
'Fan, Jian-Zhong'
'Jia, Dianzeng'
'Du, Ceng-Ceng'

_publ_section_title
;
 Zinc and cadmium complexes based on
 bis-(1H-tetrazol-5-ylmethyl/ylethyl)-amine ligands: structures and
 photoluminescence properties
;
_journal_issue 35
_journal_name_full CrystEngComm
_journal_page_first 6708
_journal_paper_doi 10.1039/C6CE01311B
_journal_volume 18
_journal_year 2016
_chemical_formula_sum 'C8 H10 Cd3 Cl2 N18'
_chemical_formula_weight 766.44
_chemical_name_systematic
; 
 ? 
;
_space_group_IT_number 148
_symmetry_cell_setting hexagonal
_symmetry_space_group_name_Hall '-R 3'
_symmetry_space_group_name_H-M 'R -3 :H'
_atom_sites_solution_hydrogens geom
_atom_sites_solution_primary direct
_atom_sites_solution_secondary difmap
_audit_creation_method SHELXL-97
_audit_update_record
;
2014-11-16 deposited with the CCDC.
2016-07-19 downloaded from the CCDC.
;
_cell_angle_alpha 90.00
_cell_angle_beta 90.00
_cell_angle_gamma 120.00
_cell_formula_units_Z 9
_cell_length_a 27.148(4)
_cell_length_b 27.148(4)
_cell_length_c 9.957(3)
_cell_measurement_reflns_used 146
_cell_measurement_temperature 296(2)
_cell_measurement_theta_max 25.18
_cell_measurement_theta_min 1.5
_cell_volume 6355(2)
_computing_structure_refinement 'SHELXL-97 (Sheldrick, 1997)'
_computing_structure_solution 'SHELXS-97 (Sheldrick, 1990)'
_diffrn_ambient_temperature 296(2)
_diffrn_measured_fraction_theta_full 0.998
_diffrn_measured_fraction_theta_max 0.998
_diffrn_measurement_device_type 'Bruker APEX II Smart CCD'
_diffrn_radiation_monochromator graphite
_diffrn_radiation_source 'fine-focus sealed tube'
_diffrn_radiation_type MoK\a
_diffrn_radiation_wavelength 0.71073
_diffrn_reflns_av_R_equivalents 0.0403
_diffrn_reflns_av_sigmaI/netI 0.0284
_diffrn_reflns_limit_h_max 32
_diffrn_reflns_limit_h_min -25
_diffrn_reflns_limit_k_max 32
_diffrn_reflns_limit_k_min -32
_diffrn_reflns_limit_l_max 11
_diffrn_reflns_limit_l_min -11
_diffrn_reflns_number 12392
_diffrn_reflns_theta_full 25.18
_diffrn_reflns_theta_max 25.18
_diffrn_reflns_theta_min 1.50
_exptl_absorpt_coefficient_mu 2.457
_exptl_absorpt_correction_T_max 0.6393
_exptl_absorpt_correction_T_min 0.6393
_exptl_absorpt_correction_type multi-scan
_exptl_crystal_colour colorless
_exptl_crystal_density_diffrn 1.802
_exptl_crystal_density_method 'not measured'
_exptl_crystal_description block
_exptl_crystal_F_000 3258
_exptl_crystal_size_max 0.20
_exptl_crystal_size_mid 0.20
_exptl_crystal_size_min 0.20
_platon_squeeze_details
;
;
_refine_diff_density_max 0.554
_refine_diff_density_min -0.629
_refine_diff_density_rms 0.084
_refine_ls_extinction_method none
_refine_ls_goodness_of_fit_ref 1.070
_refine_ls_hydrogen_treatment mixed
_refine_ls_matrix_type full
_refine_ls_number_parameters 146
_refine_ls_number_reflns 2547
_refine_ls_number_restraints 0
_refine_ls_restrained_S_all 1.070
_refine_ls_R_factor_all 0.0238
_refine_ls_R_factor_gt 0.0211
_refine_ls_shift/su_max 0.002
_refine_ls_shift/su_mean 0.000
_refine_ls_structure_factor_coef Fsqd
_refine_ls_weighting_details 'calc w=1/[\s^2^(Fo^2^)+(0.0281P)^2^+7.1489P] where P=(Fo^2^+2Fc^2^)/3'
_refine_ls_weighting_scheme calc
_refine_ls_wR_factor_gt 0.0553
_refine_ls_wR_factor_ref 0.0569
_reflns_number_gt 2303
_reflns_number_total 2547
_reflns_threshold_expression >2sigma(I)
_cod_data_source_file c6ce01311b3.cif
_cod_data_source_block 1
_cod_depositor_comments
;
The following automatic conversions were performed:

'_symmetry_cell_setting' value 'Hexagonal' changed to 'hexagonal'
according to
/usr/data/users/saulius/crontab/automatic-downloads/rss-feeds/RSC/lib/dictionaries/cif_core.dic
dictionary named 'cif_core.dic' version 2.4.2 from 2011-04-26.

Automatic conversion script
Id: cif_fix_values 4268 2015-11-12 08:31:59Z antanas 

 Adding full bibliography for 7225972--7225980.cif.
;
_cod_original_sg_symbol_H-M R-3
_cod_database_code 7225973

loop_
_symmetry_equiv_pos_as_xyz
'x, y, z'
'-y, x-y, z'
'-x+y, -x, z'
'x+2/3, y+1/3, z+1/3'
'-y+2/3, x-y+1/3, z+1/3'
'-x+y+2/3, -x+1/3, z+1/3'
'x+1/3, y+2/3, z+2/3'
'-y+1/3, x-y+2/3, z+2/3'
'-x+y+1/3, -x+2/3, z+2/3'
'-x, -y, -z'
'y, -x+y, -z'
'x-y, x, -z'
'-x+2/3, -y+1/3, -z+1/3'
'y+2/3, -x+y+1/3, -z+1/3'
'x-y+2/3, x+1/3, -z+1/3'
'-x+1/3, -y+2/3, -z+2/3'
'y+1/3, -x+y+2/3, -z+2/3'
'x-y+1/3, x+2/3, -z+2/3'

loop_
_atom_site_label
_atom_site_type_symbol
_atom_site_fract_x
_atom_site_fract_y
_atom_site_fract_z
_atom_site_U_iso_or_equiv
_atom_site_adp_type
_atom_site_occupancy
_atom_site_symmetry_multiplicity
_atom_site_calc_flag
_atom_site_refinement_flags
C1 C 0.94928(13) 0.55590(12) -0.2727(3) 0.0289(6) Uani 1 1 d .
C2 C 0.92454(16) 0.50656(14) -0.1807(3) 0.0423(8) Uani 1 1 d .
H2A H 0.9045 0.4716 -0.2318 0.051 Uiso 1 1 calc R
H2B H 0.9545 0.5056 -0.1299 0.051 Uiso 1 1 calc R
C3 C 0.87010(13) 0.47292(12) 0.0258(3) 0.0334(6) Uani 1 1 d .
H3A H 0.8672 0.4374 -0.0031 0.040 Uiso 1 1 calc R
H3B H 0.8336 0.4646 0.0624 0.040 Uiso 1 1 calc R
C4 C 0.91483(11) 0.50008(11) 0.1297(3) 0.0256(6) Uani 1 1 d .
Cd1 Cd 0.929896(8) 0.611881(8) -0.007369(18) 0.02345(8) Uani 1 1 d .
Cd2 Cd 0.8333 0.6667 0.1667 0.02667(9) Uani 1 2 d S
Cl1 Cl 0.83016(3) 0.57144(3) 0.10575(8) 0.03529(17) Uani 1 1 d .
H1 H 0.8461(14) 0.4990(13) -0.131(3) 0.032(8) Uiso 1 1 d .
N1 N 0.95216(10) 0.60445(10) -0.2420(2) 0.0298(5) Uani 1 1 d .
N2 N 0.88491(11) 0.51177(11) -0.0887(2) 0.0321(5) Uani 1 1 d .
N3 N 0.94913(10) 0.55582(9) 0.1396(2) 0.0269(5) Uani 1 1 d .
N4 N 0.91611(10) 0.68565(10) -0.0862(2) 0.0276(5) Uani 1 1 d .
N5 N 1.02760(10) 0.67445(10) -0.0121(2) 0.0289(5) Uani 1 1 d .
N6 N 1.05446(9) 0.71462(10) -0.0999(2) 0.0283(5) Uani 1 1 d .
N7 N 0.74854(10) 0.64104(11) 0.0564(2) 0.0307(5) Uani 1 1 d .
N8 N 0.78557(10) 0.63301(10) 0.3677(2) 0.0295(5) Uani 1 1 d .
N9 N 0.78510(11) 0.59157(11) 0.4392(2) 0.0349(6) Uani 1 1 d .

loop_
_atom_site_aniso_label
_atom_site_aniso_U_11
_atom_site_aniso_U_22
_atom_site_aniso_U_33
_atom_site_aniso_U_23
_atom_site_aniso_U_13
_atom_site_aniso_U_12
C1 0.0421(16) 0.0306(15) 0.0191(13) 0.0009(11) 0.0024(11) 0.0221(13)
C2 0.069(2) 0.0369(17) 0.0283(15) 0.0057(13) 0.0157(15) 0.0315(17)
C3 0.0380(16) 0.0286(14) 0.0218(14) 0.0018(11) -0.0010(12) 0.0079(13)
C4 0.0299(14) 0.0249(13) 0.0185(13) 0.0047(10) 0.0048(10) 0.0110(11)
Cd1 0.02591(12) 0.02548(12) 0.02071(12) 0.00440(7) 0.00355(7) 0.01415(9)
Cd2 0.02519(15) 0.04429(18) 0.01565(15) -0.00212(11) 0.00021(10) 0.02122(13)
Cl1 0.0322(4) 0.0374(4) 0.0366(4) -0.0006(3) 0.0043(3) 0.0176(3)
N1 0.0409(13) 0.0297(12) 0.0205(11) -0.0016(9) 0.0038(10) 0.0189(11)
N2 0.0402(14) 0.0368(14) 0.0192(12) 0.0012(10) 0.0003(10) 0.0193(12)
N3 0.0339(12) 0.0246(12) 0.0208(11) 0.0024(9) -0.0015(9) 0.0136(10)
N4 0.0325(12) 0.0344(13) 0.0223(11) 0.0021(9) 0.0025(9) 0.0215(11)
N5 0.0292(12) 0.0289(12) 0.0222(11) 0.0034(9) 0.0020(9) 0.0098(10)
N6 0.0271(12) 0.0280(12) 0.0223(11) 0.0033(9) 0.0009(9) 0.0082(10)
N7 0.0323(13) 0.0488(15) 0.0195(11) -0.0069(10) -0.0037(9) 0.0266(12)
N8 0.0351(13) 0.0403(13) 0.0204(11) 0.0031(10) 0.0066(10) 0.0244(11)
N9 0.0436(14) 0.0491(15) 0.0256(12) 0.0054(11) 0.0077(11) 0.0333(13)

loop_
_atom_type_symbol
_atom_type_description
_atom_type_scat_dispersion_real
_atom_type_scat_dispersion_imag
_atom_type_scat_source
C C 0.0033 0.0016 'International Tables Vol C Tables 4.2.6.8 and 6.1.1.4'
H H 0.0000 0.0000 'International Tables Vol C Tables 4.2.6.8 and 6.1.1.4'
N N 0.0061 0.0033 'International Tables Vol C Tables 4.2.6.8 and 6.1.1.4'
Cl Cl 0.1484 0.1585 'International Tables Vol C Tables 4.2.6.8 and 6.1.1.4'
Cd Cd -0.8075 1.2024 'International Tables Vol C Tables 4.2.6.8 and 6.1.1.4'

loop_
_geom_angle_atom_site_label_1
_geom_angle_atom_site_label_2
_geom_angle_atom_site_label_3
_geom_angle
_geom_angle_site_symmetry_1
_geom_angle_site_symmetry_3
N1 C1 N7 111.4(2) . 17_554
N1 C1 C2 122.4(2) . .
N7 C1 C2 126.1(2) 17_554 .
N2 C2 C1 108.7(2) . .
N2 C3 C4 108.9(2) . .
N9 C4 N3 110.7(2) 17 .
N9 C4 C3 125.6(2) 17 .
N3 C4 C3 123.6(2) . .
N5 Cd1 N4 88.87(8) . .
N5 Cd1 N3 86.79(8) . .
N4 Cd1 N3 160.36(8) . .
N5 Cd1 N1 78.62(8) . .
N4 Cd1 N1 84.40(8) . .
N3 Cd1 N1 113.40(8) . .
N5 Cd1 N2 123.19(8) . .
N4 Cd1 N2 128.38(8) . .
N3 Cd1 N2 69.07(8) . .
N1 Cd1 N2 66.83(7) . .
N5 Cd1 Cl1 151.44(6) . .
N4 Cd1 Cl1 85.92(6) . .
N3 Cd1 Cl1 88.77(6) . .
N1 Cd1 Cl1 128.58(6) . .
N2 Cd1 Cl1 80.92(6) . .
N8 Cd2 N8 180.00(5) 13_665 .
N8 Cd2 N7 90.86(8) 13_665 13_665
N8 Cd2 N7 89.14(8) . 13_665
N8 Cd2 N7 89.14(8) 13_665 .
N8 Cd2 N7 90.86(8) . .
N7 Cd2 N7 180.0 13_665 .
N8 Cd2 Cl1 85.67(6) 13_665 .
N8 Cd2 Cl1 94.33(6) . .
N7 Cd2 Cl1 86.77(6) 13_665 .
N7 Cd2 Cl1 93.24(6) . .
N8 Cd2 Cl1 94.33(6) 13_665 13_665
N8 Cd2 Cl1 85.67(6) . 13_665
N7 Cd2 Cl1 93.24(6) 13_665 13_665
N7 Cd2 Cl1 86.76(6) . 13_665
Cl1 Cd2 Cl1 180.00(3) . 13_665
Cd1 Cl1 Cd2 99.76(2) . .
C1 N1 N5 104.6(2) . 9_664
C1 N1 Cd1 114.23(17) . .
N5 N1 Cd1 138.63(17) 9_664 .
C3 N2 C2 111.4(2) . .
C3 N2 Cd1 109.90(16) . .
C2 N2 Cd1 108.88(19) . .
N4 N3 C4 106.0(2) 5_655 .
N4 N3 Cd1 137.39(17) 5_655 .
C4 N3 Cd1 115.84(17) . .
N8 N4 N3 108.3(2) 13_665 9_664
N8 N4 Cd1 125.33(17) 13_665 .
N3 N4 Cd1 126.32(16) 9_664 .
N6 N5 N1 110.0(2) . 5_655
N6 N5 Cd1 125.60(17) . .
N1 N5 Cd1 123.20(16) 5_655 .
N5 N6 N7 108.6(2) . 12_655
C1 N7 N6 105.4(2) 18_544 11_565
C1 N7 Cd2 133.55(18) 18_544 .
N6 N7 Cd2 120.22(16) 11_565 .
N4 N8 N9 110.3(2) 13_665 .
N4 N8 Cd2 124.87(17) 13_665 .
N9 N8 Cd2 124.47(17) . .
C4 N9 N8 104.7(2) 18_545 .

loop_
_geom_bond_atom_site_label_1
_geom_bond_atom_site_label_2
_geom_bond_distance
_geom_bond_site_symmetry_2
C1 N1 1.317(4) .
C1 N7 1.330(3) 17_554
C1 C2 1.478(4) .
C2 N2 1.473(4) .
C3 N2 1.466(4) .
C3 C4 1.481(4) .
C4 N9 1.326(3) 17
C4 N3 1.326(3) .
Cd1 N5 2.328(2) .
Cd1 N4 2.349(2) .
Cd1 N3 2.351(2) .
Cd1 N1 2.447(2) .
Cd1 N2 2.493(2) .
Cd1 Cl1 2.6140(8) .
Cd2 N8 2.311(2) 13_665
Cd2 N8 2.311(2) .
Cd2 N7 2.321(2) 13_665
Cd2 N7 2.321(2) .
Cd2 Cl1 2.6145(8) .
Cd2 Cl1 2.6146(8) 13_665
N1 N5 1.344(3) 9_664
N3 N4 1.325(3) 5_655
N4 N8 1.307(3) 13_665
N4 N3 1.325(3) 9_664
N5 N6 1.300(3) .
N5 N1 1.344(3) 5_655
N6 N7 1.335(3) 12_655
N7 C1 1.330(3) 18_544
N7 N6 1.335(3) 11_565
N8 N4 1.307(3) 13_665
N8 N9 1.326(3) .
N9 C4 1.326(3) 18_545

loop_
_platon_squeeze_void_nr
_platon_squeeze_void_average_x
_platon_squeeze_void_average_y
_platon_squeeze_void_average_z
_platon_squeeze_void_volume
_platon_squeeze_void_count_electrons
_platon_squeeze_void_content
1 0.000 0.000 -0.005 775 220 ' '
2 0.047 0.580 -0.021 9 0 ' '
3 0.334 0.667 0.743 772 220 ' '
4 0.093 0.800 0.323 8 0 ' '
5 0.133 0.374 0.343 7 0 ' '
6 0.200 0.292 0.323 9 0 ' '
7 0.240 0.866 0.343 7 0 ' '
8 0.292 0.093 0.677 8 0 ' '
9 0.380 0.247 0.645 9 0 ' '
10 0.667 0.333 0.410 772 220 ' '
11 0.426 0.467 0.990 8 0 ' '
12 0.467 0.041 0.010 7 0 ' '
13 0.533 0.959 0.990 8 0 ' '
14 0.574 0.533 0.010 7 0 ' '
15 0.626 0.759 0.343 7 0 ' '
16 0.707 0.907 0.323 8 0 ' '
17 0.759 0.133 0.657 8 0 ' '
18 0.800 0.707 0.677 8 0 ' '
19 0.866 0.626 0.657 8 0 ' '
20 0.907 0.200 0.677 7 0 ' '
21 0.959 0.426 0.010 8 0 ' '
